data_7117202
loop_
_publ_author_name
'Jiangwei Zhang'
'Zhenhua Liu'
'Yichao Huang'
'Jin zhang'
'Jian Hao'
'Yongge Wei'

_publ_section_title
;
 Unprecedented chi isomers of single-side triol-functionalized Anderson
 polyoxometalates and their proton-controlled isomer transformation
;
_journal_name_full Chem.Commun.
_journal_page_first 9097
_journal_paper_doi 10.1039/C5cc02947C
_journal_volume 51
_journal_year 2015
_chemical_formula_moiety 'C5 H13 Cr Mo6 O24, Br, 3(C16 H36 N), C3 H7 N O,C2 H3 N, 2(C2 H6 O)'
_chemical_formula_sum 'C62 H143 Br Cr Mo6 N5 O27'
_chemical_formula_weight 2098.36
_chemical_name_systematic
;
 ? 
;
_space_group_crystal_system monoclinic
_space_group_IT_number 14
_space_group_name_Hall '-P 2ybc'
_space_group_name_H-M_alt 'P 1 21/c 1'
_symmetry_space_group_name_Hall '-P 2ybc'
_symmetry_space_group_name_H-M 'P 1 21/c 1'
_atom_sites_solution_hydrogens geom
_atom_sites_solution_primary direct
_atom_sites_solution_secondary difmap
_audit_creation_date 2015-03-24
_audit_creation_method
;
Olex2 1.2
(compiled 2014.05.21 svn.r2940 for OlexSys, GUI svn.r4846)
;
_audit_update_record
;
2015-03-25 deposited with the CCDC.
2015-04-22 downloaded from the CCDC.
;
_cell_angle_alpha 90.00
_cell_angle_beta 94.540(4)
_cell_angle_gamma 90.00
_cell_formula_units_Z 4
_cell_length_a 24.0245(12)
_cell_length_b 13.9963(6)
_cell_length_c 26.7955(14)
_cell_measurement_reflns_used 12318
_cell_measurement_temperature 100(2)
_cell_measurement_theta_max 29.2463
_cell_measurement_theta_min 3.0691
_cell_volume 8981.8(8)
_computing_cell_refinement
;
CrysAlisPro, Agilent Technologies,
Version 1.171.35.11 (release 16-05-2011 CrysAlis171 .NET)
(compiled May 16 2011,17:55:39)
;
_computing_data_collection
;
CrysAlisPro, Agilent Technologies,
Version 1.171.35.11 (release 16-05-2011 CrysAlis171 .NET)
(compiled May 16 2011,17:55:39)
;
_computing_data_reduction
;
CrysAlisPro, Agilent Technologies,
Version 1.171.35.11 (release 16-05-2011 CrysAlis171 .NET)
(compiled May 16 2011,17:55:39)
;
_computing_molecular_graphics 'Olex2 (Dolomanov et al., 2009)'
_computing_publication_material 'Olex2 (Dolomanov et al., 2009)'
_computing_structure_refinement 'XL (Sheldrick, 2008)'
_computing_structure_solution 'SHELXS-97 (Sheldrick, 1990)'
_diffrn_ambient_temperature 100(2)
_diffrn_detector_area_resol_mean 16.0971
_diffrn_measured_fraction_theta_full 0.997
_diffrn_measured_fraction_theta_max 0.997
_diffrn_measurement_details
;
  1 omega  -56.00    3.00   1.0000   20.0000
omega____ theta____ kappa____ phi______ frames
    -      -15.9711  -77.0000  -90.0000 59

  2 omega  -59.00  -32.00   1.0000   20.0000
omega____ theta____ kappa____ phi______ frames
    -      -15.9711  -77.0000 -150.0000 27

  3 omega  -85.00  -58.00   1.0000   20.0000
omega____ theta____ kappa____ phi______ frames
    -      -15.9711  -37.0000  150.0000 27

  4 omega  -16.00   78.00   1.0000   20.0000
omega____ theta____ kappa____ phi______ frames
    -       21.1273    0.0000 -180.0000 94

  5 omega  -50.00   47.00   1.0000   20.0000
omega____ theta____ kappa____ phi______ frames
    -       21.1273  -37.0000  150.0000 97
;
_diffrn_measurement_device_type 'Xcalibur, Eos, Gemini'
_diffrn_measurement_method '\w scans'
_diffrn_orient_matrix_UB_11 0.0278284000
_diffrn_orient_matrix_UB_12 0.0016453000
_diffrn_orient_matrix_UB_13 -0.0069658000
_diffrn_orient_matrix_UB_21 -0.0095943000
_diffrn_orient_matrix_UB_22 -0.0113448000
_diffrn_orient_matrix_UB_23 -0.0250094000
_diffrn_orient_matrix_UB_31 -0.0031151000
_diffrn_orient_matrix_UB_32 0.0493995000
_diffrn_orient_matrix_UB_33 -0.0055173000
_diffrn_radiation_monochromator graphite
_diffrn_radiation_type MoK\a
_diffrn_radiation_wavelength 0.71073
_diffrn_reflns_av_R_equivalents 0.0430
_diffrn_reflns_av_unetI/netI 0.0543
_diffrn_reflns_limit_h_max 29
_diffrn_reflns_limit_h_min -29
_diffrn_reflns_limit_k_max 16
_diffrn_reflns_limit_k_min -17
_diffrn_reflns_limit_l_max 33
_diffrn_reflns_limit_l_min -30
_diffrn_reflns_number 47768
_diffrn_reflns_theta_full 26.00
_diffrn_reflns_theta_max 26.00
_diffrn_reflns_theta_min 3.07
_diffrn_source 'Enhance (Mo) X-ray Source'
_exptl_absorpt_coefficient_mu 1.434
_exptl_absorpt_correction_T_max 1.00000
_exptl_absorpt_correction_T_min 0.85692
_exptl_absorpt_correction_type multi-scan
_exptl_absorpt_process_details
;
CrysAlisPro, Agilent Technologies,
Version 1.171.35.11 (release 16-05-2011 CrysAlis171 .NET)
(compiled May 16 2011,17:55:39)
Empirical absorption correction using spherical harmonics,
 implemented in SCALE3 ABSPACK scaling algorithm.
;
_exptl_crystal_colour pink
_exptl_crystal_density_diffrn 1.429
_exptl_crystal_density_method 'not measured'
_exptl_crystal_description block
_exptl_crystal_F_000 3693
_exptl_crystal_size_max 0.5
_exptl_crystal_size_mid 0.45
_exptl_crystal_size_min 0.4
_refine_diff_density_max 1.003
_refine_diff_density_min -1.076
_refine_diff_density_rms 0.150
_refine_ls_extinction_method none
_refine_ls_goodness_of_fit_ref 1.081
_refine_ls_hydrogen_treatment constr
_refine_ls_matrix_type full
_refine_ls_number_parameters 901
_refine_ls_number_reflns 17618
_refine_ls_number_restraints 90
_refine_ls_restrained_S_all 1.084
_refine_ls_R_factor_all 0.0575
_refine_ls_R_factor_gt 0.0487
_refine_ls_shift/su_max 0.000
_refine_ls_shift/su_mean 0.000
_refine_ls_structure_factor_coef Fsqd
_refine_ls_weighting_details 'calc w=1/[\s^2^(Fo^2^)+(0.0391P)^2^+102.7294P] where P=(Fo^2^+2Fc^2^)/3'
_refine_ls_weighting_scheme calc
_refine_ls_wR_factor_gt 0.1015
_refine_ls_wR_factor_ref 0.1051
_reflns_number_gt 12347
_reflns_number_total 17618
_reflns_threshold_expression >2sigma(I)
_cod_data_source_file c5cc02947c2.cif
_cod_data_source_block compound2
_cod_original_cell_volume 8981.8(7)
_cod_database_code 7117202
_audit_block_doi 10.5517/cc146zgs
_reflns_odcompleteness_completeness 99.68
_reflns_odcompleteness_iscentric 1
_reflns_odcompleteness_theta 26.32
_olex2_refinement_description
;
1. Fixed Uiso
 At 1.2 times of:
  All C(H) groups, H1 of O1, H6 of O6, H4 of O4, H5 of O5, All C(H,H) groups,
  All C(H,H,H,H) groups
 At 1.5 times of:
  All C(H,H,H) groups, H1BA of O1B, H30 of O30
2. Restrained distances
 C48-C50
 2.5 with sigma of 0.02
 C17-C16
 1.53 with sigma of 0.01
 C7-C6
 1.53 with sigma of 0.01
 C28-C27
 1.53 with sigma of 0.01
 C25A-C23 = C25B-C23
 1.53 with sigma of 0.01
 C32B-C31 = C32A-C31
 1.53 with sigma of 0.01
 C33B-C32B = C34A-C33A = C34B-C33B
 1.53 with sigma of 0.01
 C42-C41
 1.53 with sigma of 0.01
 C41-C40 = C40-C39
 1.53 with sigma of 0.01
 C54B-C53 = C53-C51
 1.53 with sigma of 0.01
 C48-C47 = C49-C48 = C50-C49
 1.53 with sigma of 0.01
 C44B-C43 = C46B-C45B
 1.53 with sigma of 0.01
 C53-C51
 2.5 with sigma of 0.01
 C43-C45B
 2.5 with sigma of 0.01
 C44B-C46B
 2.5 with sigma of 0.01
 C44B-C45B
 1.53 with sigma of 0.01
 N3-C51
 1.47 with sigma of 0.01
 C52-C51
 1.53 with sigma of 0.01
 C51-C53
 2.5 with sigma of 0.01
 C54B-C52
 2.5 with sigma of 0.01
 H48B-H51A
 2 with sigma of 0.02
 H48B-H51A
 3 with sigma of 0.02
 H39A-H44B
 2 with sigma of 0.02
 H1EC-H34E
 2 with sigma of 0.02
 O30-C1D
 2.7 with sigma of 0.02
 C46B-C45B = C54B-C53 = C53-C52 = C45B-C44B
 1.53 with sigma of 0.01
 C51-C43
 2.6 with sigma of 0.01
 C39-C41
 2.5 with sigma of 0.01
 N3-C39
 1.47 with sigma of 0.01
 C54B-C53
 1.53 with sigma of 0.01
 C49-C47
 2.5 with sigma of 0.01
 C47-C39
 2.5 with sigma of 0.01
 N3-C40 = C43-C39
 2.5 with sigma of 0.01
3. Restrained dihedral angles
 O17-Mo3-O2-C1
 fixed at 179 with sigma of 0.04
4. Uiso/Uaniso restraints and constraints
Uanis(C42) \\sim Ueq, Uanis(O30) \\sim Ueq: with sigma of 0.01 and sigma for
terminal atoms of 0.02
Uanis(C41) \\sim Ueq, Uanis(C39) \\sim Ueq: with sigma of 0.001 and sigma for
terminal atoms of 0.002
Uanis(C53) \\sim Ueq, Uanis(C50) \\sim Ueq: with sigma of 0.0001 and sigma for
terminal atoms of 0.0002
Uanis(C41) \\sim Ueq, Uanis(C40) \\sim Ueq, Uanis(N3) \\sim Ueq: with sigma of
0.00001 and sigma for terminal atoms of 0.00002
Uanis(C48) = Uanis(C50) = Uanis(C49) = Uanis(C47)
Uanis(C51) = Uanis(N3)
Uanis(C40) = Uanis(C39)
5. Others
 Sof(H23C)=Sof(H23D)=Sof(C33B)=Sof(H33A)=Sof(H33B)=Sof(C25B)=Sof(H25A)=
 Sof(H25B)=Sof(C26B)=Sof(H26A)=Sof(H26B)=Sof(H26C)=Sof(C34B)=Sof(H34A)=
 Sof(H34B)=Sof(H34C)=1-FVAR(1)
 Sof(H23A)=Sof(H23B)=Sof(C25A)=Sof(H25C)=Sof(H25D)=Sof(C26A)=Sof(H26D)=
 Sof(H26E)=Sof(H26F)=Sof(C33A)=Sof(H33C)=Sof(H33D)=Sof(C34A)=Sof(H34D)=
 Sof(H34E)=Sof(H34F)=FVAR(1)
 Sof(H31C)=Sof(H31D)=Sof(C32B)=Sof(H32A)=Sof(H32B)=1-FVAR(2)
 Sof(H31A)=Sof(H31B)=Sof(C32A)=Sof(H32C)=Sof(H32D)=FVAR(2)
 Fixed Uiso: C44B(0.3124) C52(0.3)
6.a Ternary CH refined with riding coordinates:
 O1(H1), O6(H6), O4(H4), O5(H5)
6.b Secondary CH2 refined with riding coordinates:
 C3(H3A,H3B), C1(H1A,H1B), C2(H2A,H2B), C6(H6A,H6B), C19(H19A,H19B), C27(H27A,
 H27B), C18(H18A,H18B), C20(H20A,H20B), C7(H7A,H7B), C10(H10A,H10B), C31(H31C,
 H31D), C31(H31A,H31B), C15(H15A,H15B), C28(H28A,H28B), C14(H14A,H14B),
 C11(H11A,H11B), C36(H36A,H36B), C35(H35A,H35B), C8(H8A,H8B), C29(H29A,H29B),
 C23(H23C,H23D), C23(H23A,H23B), C22(H22A,H22B), C16(H16A,H16B), C37(H37A,H37B),
  C12(H12A,H12B), C32B(H32A,H32B), C33B(H33A,H33B), C25B(H25A,H25B), C48(H48A,
 H48B), C47(H47A,H47B), C43(H43A,H43B), C39(H39A,H39B), C49(H49A,H49B),
 C40(H40A,H40B), C41(H41A,H41B), C45B(H45A,H45B), C53(H53A,H53B), C44B(H44A,
 H44B), C51(H51A,H51B), C25A(H25C,H25D), C33A(H33C,H33D), C32A(H32C,H32D),
 C52(H52A,H52B), C1F(H1FA,H1FB), C1C(H1CA,H1CB)
6.c Aromatic/amide H refined with riding coordinates:
 C57(H57)
6.d Tetrahedral OH refined with riding coordinates:
 O30(H30), O1B(H1BA)
6.e Idealised Me refined as rotating group:
 C21(H21A,H21B,H21C), C9(H9A,H9B,H9C), C5(H5A,H5B,H5C), C38(H38A,H38B,H38C),
 C30(H30A,H30B,H30C), C13(H13A,H13B,H13C), C17(H17A,H17B,H17C), C26B(H26A,H26B,
 H26C), C56(H56A,H56B,H56C), C55(H55A,H55B,H55C), C34B(H34A,H34B,H34C),
 C42(H42A,H42B,H42C), C46B(H46A,H46B,H46C), C54B(H54A,H54B,H54C), C50(H50A,H50B,
 H50C), C1A(H1AA,H1AB,H1AC), C26A(H26D,H26E,H26F), C34A(H34D,H34E,H34F),
 C1D(H1DA,H1DB,H1DC), C1E(H1EA,H1EB,H1EC)
;

loop_
_space_group_symop_id
_space_group_symop_operation_xyz
1 'x, y, z'
2 '-x, y+1/2, -z+1/2'
3 '-x, -y, -z'
4 'x, -y-1/2, z-1/2'

loop_
_atom_site_label
_atom_site_type_symbol
_atom_site_fract_x
_atom_site_fract_y
_atom_site_fract_z
_atom_site_U_iso_or_equiv
_atom_site_adp_type
_atom_site_occupancy
_atom_site_calc_flag
_atom_site_disorder_assembly
_atom_site_disorder_group
_atom_site_refinement_flags_posn
_atom_site_refinement_flags_adp
Cr1 Cr 0.24093(5) 0.16904(9) 0.72220(5) 0.0162(3) Uani 1 d . . . .
Mo5 Mo 0.38027(3) 0.17650(6) 0.73449(3) 0.02410(19) Uani 1 d . . . .
Mo1 Mo 0.17533(3) 0.03914(7) 0.80378(3) 0.0358(2) Uani 1 d . . . .
Mo4 Mo 0.31079(3) 0.30581(6) 0.64634(3) 0.02488(19) Uani 1 d . . . .
Mo6 Mo 0.31363(3) 0.03691(6) 0.81069(3) 0.0308(2) Uani 1 d . . . .
Mo2 Mo 0.10223(3) 0.17570(7) 0.71181(3) 0.0357(2) Uani 1 d . . . .
Mo3 Mo 0.17200(3) 0.29931(7) 0.63158(3) 0.0311(2) Uani 1 d . . . .
Br Br 0.22530(5) 0.11747(9) 0.31039(5) 0.0476(3) Uani 1 d . . . .
O1 O 0.3022(2) 0.1539(4) 0.6791(2) 0.0225(13) Uani 1 d . . . .
H1 H 0.3016 0.0991 0.6563 0.027 Uiso 1 calc . . R .
O10 O 0.3565(2) 0.2988(4) 0.7088(2) 0.0252(13) Uani 1 d . . . .
O24 O 0.3122(3) -0.0842(5) 0.8136(3) 0.047(2) Uani 1 d . . . .
O6 O 0.2997(2) 0.1890(4) 0.7769(2) 0.0220(13) Uani 1 d . . . .
H6 H 0.2961 0.2430 0.7997 0.026 Uiso 1 calc . . R .
O19 O 0.3093(3) 0.4267(5) 0.6400(3) 0.0389(17) Uani 1 d . . . .
O22 O 0.4257(3) 0.1416(5) 0.6923(2) 0.0329(15) Uani 1 d . . . .
O4 O 0.1786(2) 0.1838(5) 0.7665(2) 0.0276(14) Uani 1 d . . . .
H4 H 0.1808 0.2393 0.7889 0.033 Uiso 1 calc . . R .
O14 O 0.1730(3) -0.0820(6) 0.8061(3) 0.053(2) Uani 1 d . . . .
O17 O 0.1668(3) 0.4186(6) 0.6213(3) 0.0456(19) Uani 1 d . . . .
O2 O 0.1799(2) 0.1462(5) 0.6702(2) 0.0273(14) Uani 1 d . . . .
O7 O 0.1248(3) 0.0391(5) 0.7370(3) 0.0394(17) Uani 1 d . . . .
O5 O 0.2381(2) 0.3026(4) 0.6981(2) 0.0244(13) Uani 1 d . . . .
H5 H 0.2361 0.3537 0.7229 0.029 Uiso 1 calc . . R .
O3 O 0.2398(3) 0.0352(5) 0.7457(2) 0.0288(14) Uani 1 d . . . .
O11 O 0.3592(2) 0.0507(5) 0.7566(2) 0.0304(15) Uani 1 d . . . .
O20 O 0.3561(3) 0.2666(5) 0.6052(2) 0.0349(16) Uani 1 d . . . .
O23 O 0.3573(3) 0.0725(6) 0.8602(3) 0.0421(18) Uani 1 d . . . .
O21 O 0.4216(3) 0.2145(5) 0.7852(2) 0.0340(16) Uani 1 d . . . .
O12 O 0.2432(3) 0.0703(5) 0.8395(2) 0.0363(17) Uani 1 d . . . .
O9 O 0.2418(3) 0.2691(5) 0.6076(2) 0.0316(15) Uani 1 d . . . .
O16 O 0.0594(3) 0.1285(6) 0.6647(3) 0.048(2) Uani 1 d . . . .
O8 O 0.1232(3) 0.2939(5) 0.6872(3) 0.0368(16) Uani 1 d . . . .
O13 O 0.1271(3) 0.0788(6) 0.8421(3) 0.050(2) Uani 1 d . . . .
O18 O 0.1292(3) 0.2480(6) 0.5852(3) 0.0451(19) Uani 1 d . . . .
O15 O 0.0598(3) 0.2062(6) 0.7570(3) 0.051(2) Uani 1 d . . . .
C3 C 0.2353(4) -0.0381(7) 0.7073(4) 0.037(2) Uani 1 d . . . .
H3A H 0.2363 -0.1003 0.7233 0.045 Uiso 1 calc . . R .
H3B H 0.2673 -0.0337 0.6876 0.045 Uiso 1 calc . . R .
C1 C 0.1811(5) 0.0593(8) 0.6401(4) 0.039(2) Uani 1 d . . . .
H1A H 0.2139 0.0603 0.6212 0.047 Uiso 1 calc . . R .
H1B H 0.1484 0.0579 0.6164 0.047 Uiso 1 calc . . R .
C4 C 0.1821(5) -0.0308(8) 0.6723(4) 0.044(3) Uani 1 d . . . .
C2 C 0.1294(5) -0.0373(9) 0.7003(5) 0.051(3) Uani 1 d . . . .
H2A H 0.0970 -0.0351 0.6763 0.062 Uiso 1 calc . . R .
H2B H 0.1290 -0.0984 0.7174 0.062 Uiso 1 calc . . R .
N1 N 0.4912(3) 0.4428(6) 0.6848(3) 0.035(2) Uani 1 d . . . .
N2 N 0.2572(4) 0.2692(7) 0.4650(3) 0.045(2) Uani 1 d A . . .
C6 C 0.4741(4) 0.3654(7) 0.6479(4) 0.035(2) Uani 1 d . . D .
H6A H 0.4412 0.3868 0.6277 0.042 Uiso 1 calc . . R .
H6B H 0.4634 0.3097 0.6665 0.042 Uiso 1 calc . . R .
C19 C 0.4638(4) 0.5779(8) 0.6229(4) 0.038(2) Uani 1 d . . . .
H19A H 0.4333 0.6008 0.6413 0.046 Uiso 1 calc . . R .
H19B H 0.4492 0.5305 0.5989 0.046 Uiso 1 calc . . R .
C27 C 0.2925(5) 0.3333(8) 0.5013(4) 0.043(3) Uani 1 d . . D .
H27A H 0.2715 0.3465 0.5299 0.052 Uiso 1 calc . . R .
H27B H 0.3258 0.2985 0.5133 0.052 Uiso 1 calc . . R .
C18 C 0.5085(4) 0.5335(7) 0.6587(4) 0.035(2) Uani 1 d . . . .
H18A H 0.5202 0.5804 0.6841 0.042 Uiso 1 calc . . R .
H18B H 0.5407 0.5190 0.6403 0.042 Uiso 1 calc . . R .
C20 C 0.4894(4) 0.6614(8) 0.5954(4) 0.044(3) Uani 1 d . . . .
H20A H 0.4595 0.6997 0.5794 0.052 Uiso 1 calc . . R .
H20B H 0.5102 0.7015 0.6198 0.052 Uiso 1 calc . . R .
C7 C 0.5177(4) 0.3348(8) 0.6130(4) 0.044(3) Uani 1 d . . D .
H7A H 0.5250 0.3869 0.5905 0.053 Uiso 1 calc . . R .
H7B H 0.5523 0.3193 0.6324 0.053 Uiso 1 calc . . R .
C21 C 0.5281(5) 0.6303(10) 0.5560(4) 0.052(3) Uani 1 d . . . .
H21A H 0.5602 0.5985 0.5720 0.078 Uiso 1 calc . . GR .
H21B H 0.5400 0.6854 0.5383 0.078 Uiso 1 calc . . GR .
H21C H 0.5086 0.5873 0.5328 0.078 Uiso 1 calc . . GR .
C10 C 0.4404(4) 0.4616(8) 0.7144(4) 0.038(2) Uani 1 d . . . .
H10A H 0.4097 0.4810 0.6909 0.045 Uiso 1 calc . . R .
H10B H 0.4298 0.4017 0.7291 0.045 Uiso 1 calc . . R .
C31 C 0.2422(6) 0.1814(9) 0.4944(4) 0.057(3) Uani 1 d . . D .
H31C H 0.2256 0.2012 0.5246 0.069 Uiso 0.57(9) calc A 2 R .
H31D H 0.2759 0.1457 0.5042 0.069 Uiso 0.57(9) calc A 2 R .
H31A H 0.2147 0.2016 0.5169 0.069 Uiso 0.43(9) calc A 1 R .
H31B H 0.2754 0.1636 0.5152 0.069 Uiso 0.43(9) calc A 1 R .
C15 C 0.5334(5) 0.3238(9) 0.7504(5) 0.055(3) Uani 1 d . . . .
H15A H 0.5247 0.2703 0.7281 0.067 Uiso 1 calc . . R .
H15B H 0.5028 0.3321 0.7716 0.067 Uiso 1 calc . . R .
C28 C 0.3101(5) 0.4274(8) 0.4795(4) 0.048(3) Uani 1 d . . D .
H28A H 0.2777 0.4685 0.4735 0.058 Uiso 1 calc B 2 R .
H28B H 0.3257 0.4162 0.4477 0.058 Uiso 1 calc B 2 R .
C14 C 0.5412(4) 0.4135(8) 0.7203(4) 0.042(3) Uani 1 d . . . .
H14A H 0.5731 0.4045 0.7009 0.051 Uiso 1 calc . . R .
H14B H 0.5499 0.4657 0.7434 0.051 Uiso 1 calc . . R .
C11 C 0.4466(5) 0.5358(8) 0.7558(4) 0.043(3) Uani 1 d . . . .
H11A H 0.4542 0.5979 0.7417 0.052 Uiso 1 calc . . R .
H11B H 0.4776 0.5191 0.7796 0.052 Uiso 1 calc . . R .
C36 C 0.3426(6) 0.1850(9) 0.4347(4) 0.054(3) Uani 1 d A . . .
H36A H 0.3329 0.1238 0.4486 0.064 Uiso 1 calc . . R .
H36B H 0.3660 0.2192 0.4600 0.064 Uiso 1 calc . . R .
C35 C 0.2902(5) 0.2418(10) 0.4208(4) 0.053(3) Uani 1 d . . . .
H35A H 0.2662 0.2047 0.3973 0.063 Uiso 1 calc A . R .
H35B H 0.3004 0.2998 0.4039 0.063 Uiso 1 calc . . R .
C9 C 0.5396(5) 0.2122(10) 0.5476(5) 0.057(3) Uani 1 d . . . .
H9A H 0.5739 0.1969 0.5667 0.086 Uiso 1 calc . . GR .
H9B H 0.5462 0.2609 0.5236 0.086 Uiso 1 calc . . GR .
H9C H 0.5253 0.1560 0.5305 0.086 Uiso 1 calc . . GR .
C8 C 0.4971(5) 0.2482(9) 0.5828(5) 0.051(3) Uani 1 d . . . .
H8A H 0.4627 0.2646 0.5632 0.061 Uiso 1 calc . . R .
H8B H 0.4887 0.1972 0.6055 0.061 Uiso 1 calc . . R .
C29 C 0.3533(5) 0.4763(10) 0.5154(5) 0.055(3) Uani 1 d . . . .
H29A H 0.3382 0.4844 0.5476 0.066 Uiso 1 calc C 2 R .
H29B H 0.3862 0.4362 0.5202 0.066 Uiso 1 calc C 2 R .
C23 C 0.1665(5) 0.3530(11) 0.4829(4) 0.060(4) Uani 1 d . . D .
H23C H 0.1604 0.3003 0.5053 0.072 Uiso 0.46(5) calc D 2 R .
H23D H 0.1836 0.4050 0.5026 0.072 Uiso 0.46(5) calc D 2 R .
H23A H 0.1486 0.2971 0.4958 0.072 Uiso 0.54(5) calc D 1 R .
H23B H 0.1887 0.3826 0.5105 0.072 Uiso 0.54(5) calc D 1 R .
C22 C 0.2053(5) 0.3213(11) 0.4432(4) 0.055(3) Uani 1 d A . . .
H22A H 0.1847 0.2797 0.4194 0.066 Uiso 1 calc . . R .
H22B H 0.2167 0.3771 0.4251 0.066 Uiso 1 calc . . R .
O25 O 0.3122(4) 0.0238(7) 0.6064(4) 0.066(3) Uani 1 d . . . .
N5 N 0.3787(6) -0.0163(11) 0.5570(5) 0.086(4) Uani 1 d . . . .
C16 C 0.5878(7) 0.3043(9) 0.7826(5) 0.071(4) Uani 1 d . . D .
H16A H 0.5879 0.2388 0.7944 0.085 Uiso 1 calc . . R .
H16B H 0.6193 0.3123 0.7624 0.085 Uiso 1 calc . . R .
C37 C 0.3747(5) 0.1693(11) 0.3884(5) 0.059(3) Uani 1 d . . . .
H37A H 0.3504 0.1375 0.3630 0.071 Uiso 1 calc A . R .
H37B H 0.3847 0.2309 0.3752 0.071 Uiso 1 calc . . R .
C12 C 0.3928(6) 0.5396(10) 0.7820(5) 0.060(4) Uani 1 d . . . .
H12A H 0.3623 0.5562 0.7577 0.072 Uiso 1 calc . . R .
H12B H 0.3853 0.4766 0.7949 0.072 Uiso 1 calc . . R .
C5 C 0.1819(6) -0.1165(9) 0.6356(5) 0.062(4) Uani 1 d . . . .
H5A H 0.1777 -0.1749 0.6538 0.093 Uiso 1 calc . . GR .
H5B H 0.2164 -0.1179 0.6199 0.093 Uiso 1 calc . . GR .
H5C H 0.1513 -0.1098 0.6105 0.093 Uiso 1 calc . . GR .
C38 C 0.4272(6) 0.1104(10) 0.3986(6) 0.069(4) Uani 1 d A . . .
H38A H 0.4476 0.1094 0.3692 0.103 Uiso 1 calc . . GR .
H38B H 0.4173 0.0463 0.4071 0.103 Uiso 1 calc . . GR .
H38C H 0.4500 0.1381 0.4258 0.103 Uiso 1 calc . . GR .
C30 C 0.3695(7) 0.5726(11) 0.4956(5) 0.077(5) Uani 1 d . . . .
H30A H 0.3818 0.5652 0.4626 0.115 Uiso 1 calc . . GR .
H30B H 0.3992 0.5992 0.5174 0.115 Uiso 1 calc . . GR .
H30C H 0.3378 0.6146 0.4943 0.115 Uiso 1 calc . . GR .
C57 C 0.3574(6) 0.0346(12) 0.5910(5) 0.069(4) Uani 1 d . . . .
H57 H 0.3792 0.0844 0.6049 0.082 Uiso 1 calc . . R .
C13 C 0.3943(8) 0.6109(11) 0.8249(5) 0.080(5) Uani 1 d . . . .
H13A H 0.4271 0.6001 0.8470 0.119 Uiso 1 calc . . GR .
H13B H 0.3617 0.6030 0.8429 0.119 Uiso 1 calc . . GR .
H13C H 0.3951 0.6747 0.8117 0.119 Uiso 1 calc . . GR .
C17 C 0.5944(7) 0.3709(10) 0.8269(5) 0.074(4) Uani 1 d . . D .
H17A H 0.6258 0.3510 0.8490 0.111 Uiso 1 calc . . GR .
H17B H 0.5612 0.3693 0.8446 0.111 Uiso 1 calc . . GR .
H17C H 0.6006 0.4347 0.8155 0.111 Uiso 1 calc . . GR .
C32B C 0.2011(17) 0.117(3) 0.4634(8) 0.064(10) Uiso 0.57(9) d A 2 D .
H32A H 0.2190 0.0908 0.4352 0.077 Uiso 0.57(9) calc A 2 R .
H32B H 0.1689 0.1537 0.4506 0.077 Uiso 0.57(9) calc A 2 R .
C33B C 0.1822(16) 0.035(2) 0.4962(11) 0.057(9) Uiso 0.46(5) d A 2 D .
H33A H 0.2149 0.0079 0.5145 0.068 Uiso 0.46(5) calc D 2 R .
H33B H 0.1587 0.0614 0.5206 0.068 Uiso 0.46(5) calc D 2 R .
C25B C 0.1111(9) 0.386(3) 0.4571(12) 0.061(10) Uiso 0.46(5) d D 2 D .
H25A H 0.1170 0.4406 0.4361 0.073 Uiso 0.46(5) calc D 2 R .
H25B H 0.0950 0.3349 0.4360 0.073 Uiso 0.46(5) calc D 2 R .
C26B C 0.0716(13) 0.412(3) 0.4961(11) 0.048(8) Uiso 0.46(5) d D 2 . .
H26A H 0.0498 0.3570 0.5036 0.073 Uiso 0.46(5) calc D 2 GR .
H26B H 0.0472 0.4622 0.4834 0.073 Uiso 0.46(5) calc D 2 GR .
H26C H 0.0926 0.4333 0.5260 0.073 Uiso 0.46(5) calc D 2 GR .
C56 C 0.4337(8) -0.0009(16) 0.5423(8) 0.121(8) Uani 1 d . . . .
H56A H 0.4570 -0.0540 0.5529 0.181 Uiso 1 calc . . GR .
H56B H 0.4486 0.0566 0.5576 0.181 Uiso 1 calc . . GR .
H56C H 0.4324 0.0051 0.5066 0.181 Uiso 1 calc . . GR .
C55 C 0.3484(8) -0.0994(15) 0.5353(8) 0.120(8) Uani 1 d . . . .
H55A H 0.3683 -0.1567 0.5452 0.179 Uiso 1 calc . . GR .
H55B H 0.3454 -0.0943 0.4995 0.179 Uiso 1 calc . . GR .
H55C H 0.3118 -0.1016 0.5472 0.179 Uiso 1 calc . . GR .
C34B C 0.150(2) -0.046(3) 0.4684(18) 0.118(19) Uiso 0.46(5) d A 2 D .
H34A H 0.1696 -0.0659 0.4402 0.177 Uiso 0.46(5) calc D 2 GR .
H34B H 0.1134 -0.0247 0.4570 0.177 Uiso 0.46(5) calc D 2 GR .
H34C H 0.1471 -0.0997 0.4906 0.177 Uiso 0.46(5) calc D 2 GR .
N3 N -0.0739(8) 0.4412(15) 0.2787(7) 0.162(7) Uani 1 d G . D U
C48 C -0.1721(8) 0.364(2) 0.2593(13) 0.214(8) Uani 1 d . . D .
H48A H -0.1565 0.3058 0.2738 0.256 Uiso 1 calc . . R .
H48B H -0.1705 0.3612 0.2233 0.256 Uiso 1 calc . . DR .
C47 C -0.1388(9) 0.449(2) 0.2799(13) 0.214(8) Uani 1 d . . D .
H47A H -0.1473 0.4588 0.3144 0.256 Uiso 1 calc . . R .
H47B H -0.1514 0.5053 0.2611 0.256 Uiso 1 calc . . R .
C43 C -0.0508(13) 0.3515(13) 0.3087(7) 0.180(14) Uani 1 d . . D .
H43A H -0.0673 0.2939 0.2939 0.216 Uiso 1 calc E . R .
H43B H -0.0106 0.3476 0.3074 0.216 Uiso 1 calc E . R .
C39 C -0.0487(7) 0.5291(11) 0.3006(10) 0.194(9) Uani 1 d . . D U
H39A H -0.0578 0.5343 0.3351 0.232 Uiso 1 calc G . DR .
H39B H -0.0648 0.5838 0.2825 0.232 Uiso 1 calc . . R .
C49 C -0.2332(8) 0.376(2) 0.2723(12) 0.214(8) Uani 1 d . . D .
H49A H -0.2371 0.3595 0.3071 0.256 Uiso 1 calc . . R .
H49B H -0.2462 0.4408 0.2663 0.256 Uiso 1 calc . . R .
C42 C 0.0244(10) 0.644(2) 0.3763(9) 0.152(10) Uani 1 d G . D U
H42A H 0.0166 0.5842 0.3922 0.228 Uiso 1 calc . . GR .
H42B H -0.0073 0.6852 0.3770 0.228 Uiso 1 calc . . GR .
H42C H 0.0563 0.6732 0.3937 0.228 Uiso 1 calc . . GR .
C40 C 0.0145(7) 0.5315(18) 0.2988(12) 0.194(9) Uani 1 d G . D U
H40A H 0.0241 0.5274 0.2645 0.232 Uiso 1 calc . . R .
H40B H 0.0312 0.4777 0.3172 0.232 Uiso 1 calc . . R .
C41 C 0.0363(10) 0.6251(19) 0.3223(10) 0.187(12) Uani 1 d . . D U
H41A H 0.0765 0.6268 0.3204 0.224 Uiso 1 calc G . R .
H41B H 0.0206 0.6774 0.3020 0.224 Uiso 1 calc . . R .
C45B C -0.0399(17) 0.277(3) 0.3938(9) 0.28(2) Uiso 1 d . . D .
H45A H 0.0004 0.2829 0.3978 0.332 Uiso 1 calc F . R .
H45B H -0.0492 0.2168 0.3771 0.332 Uiso 1 calc F . R .
C53 C -0.055(2) 0.565(2) 0.1778(12) 0.34(2) Uani 1 d . . D U
H53A H -0.0149 0.5598 0.1876 0.406 Uiso 1 calc . . R .
H53B H -0.0724 0.5958 0.2047 0.406 Uiso 1 calc . . R .
C46B C -0.0643(18) 0.280(3) 0.4454(10) 0.32(3) Uiso 1 d G . D .
H46A H -0.0540 0.3386 0.4620 0.480 Uiso 1 calc . . GR .
H46B H -0.0498 0.2270 0.4654 0.480 Uiso 1 calc . . GR .
H46C H -0.1043 0.2752 0.4410 0.480 Uiso 1 calc . . GR .
C54B C -0.064(2) 0.624(3) 0.1296(14) 0.36(3) Uiso 1 d . . D .
H54A H -0.0317 0.6636 0.1258 0.533 Uiso 1 calc . . GR .
H54B H -0.0962 0.6639 0.1314 0.533 Uiso 1 calc . . GR .
H54C H -0.0694 0.5821 0.1013 0.533 Uiso 1 calc . . GR .
C44B C -0.0652(19) 0.360(2) 0.3627(9) 0.312 Uiso 1.00(7) d G 2 D .
H44A H -0.1054 0.3603 0.3639 0.375 Uiso 1 calc . . R .
H44B H -0.0508 0.4201 0.3766 0.375 Uiso 1 calc . . DR .
C51 C -0.0663(8) 0.4393(18) 0.2239(7) 0.162(7) Uani 1 d . . D .
H51A H -0.0665 0.3704 0.2199 0.195 Uiso 1 calc G . DR .
H51B H -0.0269 0.4554 0.2262 0.195 Uiso 1 calc . . R .
C50 C -0.2657(11) 0.306(2) 0.2372(12) 0.214(8) Uani 1 d . . D U
H50A H -0.2873 0.3407 0.2116 0.321 Uiso 1 calc . . GR .
H50B H -0.2902 0.2681 0.2559 0.321 Uiso 1 calc . . GR .
H50C H -0.2400 0.2645 0.2219 0.321 Uiso 1 calc . . GR .
C1A C 0.0179(8) 0.1321(14) 0.5449(7) 0.101(6) Uiso 1 d . . . .
H1AA H -0.0056 0.1354 0.5142 0.152 Uiso 1 calc . . GR .
H1AB H 0.0482 0.1765 0.5436 0.152 Uiso 1 calc . . GR .
H1AC H -0.0036 0.1479 0.5725 0.152 Uiso 1 calc . . GR .
O30 O 0.2101(17) 0.661(4) 0.5413(18) 0.48(3) Uani 1 d . . D U
H30 H 0.1996 0.6202 0.5205 0.718 Uiso 1 calc . . R .
O1B O 0.2314(18) -0.318(3) 0.4269(15) 0.36(2) Uiso 1 d . . . .
H1BA H 0.2478 -0.3502 0.4490 0.546 Uiso 1 calc . . R .
C25A C 0.1215(12) 0.424(3) 0.4626(12) 0.067(9) Uiso 0.54(5) d D 1 D .
H25C H 0.1395 0.4805 0.4507 0.080 Uiso 0.54(5) calc D 1 R .
H25D H 0.1001 0.3950 0.4342 0.080 Uiso 0.54(5) calc D 1 R .
C26A C 0.0823(14) 0.452(3) 0.5012(11) 0.067(9) Uiso 0.54(5) d D 1 . .
H26D H 0.0782 0.3999 0.5238 0.100 Uiso 0.54(5) calc D 1 GR .
H26E H 0.0465 0.4681 0.4848 0.100 Uiso 0.54(5) calc D 1 GR .
H26F H 0.0972 0.5065 0.5196 0.100 Uiso 0.54(5) calc D 1 GR .
C33A C 0.2063(17) 0.013(2) 0.5041(13) 0.076(10) Uiso 0.54(5) d A 1 D .
H33C H 0.1792 0.0383 0.5257 0.091 Uiso 0.54(5) calc D 1 R .
H33D H 0.2399 -0.0014 0.5251 0.091 Uiso 0.54(5) calc D 1 R .
C34A C 0.183(2) -0.079(3) 0.4809(19) 0.135(19) Uiso 0.54(5) d A 1 D .
H34D H 0.1612 -0.1112 0.5042 0.203 Uiso 0.54(5) calc D 1 GR .
H34E H 0.2138 -0.1198 0.4733 0.203 Uiso 0.54(5) calc D 1 DGR .
H34F H 0.1606 -0.0654 0.4507 0.203 Uiso 0.54(5) calc D 1 GR .
C32A C 0.220(2) 0.090(3) 0.4689(14) 0.059(13) Uiso 0.43(9) d A 1 D .
H32C H 0.1863 0.1055 0.4478 0.071 Uiso 0.43(9) calc A 1 R .
H32D H 0.2472 0.0661 0.4475 0.071 Uiso 0.43(9) calc A 1 R .
N29A N 0.0572(7) -0.0345(13) 0.5560(6) 0.112(5) Uiso 1 d . . . .
C1B C 0.0388(7) 0.0408(14) 0.5512(7) 0.083(5) Uiso 1 d . . . .
C52 C -0.079(2) 0.465(2) 0.1685(8) 0.300 Uiso 1 d G . D U
H52A H -0.0590 0.4269 0.1458 0.360 Uiso 1 calc . . R .
H52B H -0.1189 0.4660 0.1581 0.360 Uiso 1 calc . . R .
C1D C 0.3032(13) 0.668(2) 0.6064(12) 0.197(14) Uiso 1 d . . D .
H1DA H 0.3331 0.6487 0.5869 0.295 Uiso 1 calc . . GR .
H1DB H 0.3114 0.6487 0.6406 0.295 Uiso 1 calc . . GR .
H1DC H 0.2992 0.7362 0.6049 0.295 Uiso 1 calc . . GR .
C1E C 0.297(4) -0.103(8) 0.414(3) 0.63(7) Uiso 1 d . . . .
H1EA H 0.2776 -0.0654 0.3884 0.948 Uiso 1 calc . . GR .
H1EB H 0.3364 -0.0951 0.4130 0.948 Uiso 1 calc . . GR .
H1EC H 0.2862 -0.0828 0.4463 0.948 Uiso 1 calc . . DGR .
C1F C 0.2420(13) 0.615(2) 0.5829(12) 0.173(12) Uiso 1 d . . . .
H1FA H 0.2508 0.5507 0.5725 0.207 Uiso 1 calc . . R .
H1FB H 0.2178 0.6091 0.6101 0.207 Uiso 1 calc . . R .
C1C C 0.2781(16) -0.234(3) 0.4044(15) 0.227(16) Uiso 1 d . . . .
H1CA H 0.3139 -0.2653 0.4105 0.272 Uiso 1 calc . . R .
H1CB H 0.2697 -0.2373 0.3684 0.272 Uiso 1 calc . . R .

loop_
_atom_site_aniso_label
_atom_site_aniso_U_11
_atom_site_aniso_U_22
_atom_site_aniso_U_33
_atom_site_aniso_U_23
_atom_site_aniso_U_13
_atom_site_aniso_U_12
Cr1 0.0119(6) 0.0211(7) 0.0160(6) 0.0016(5) 0.0030(5) -0.0019(5)
Mo5 0.0151(3) 0.0316(4) 0.0259(4) 0.0071(3) 0.0038(3) 0.0008(3)
Mo1 0.0230(4) 0.0521(6) 0.0332(5) 0.0090(4) 0.0071(3) -0.0112(4)
Mo4 0.0161(4) 0.0312(4) 0.0274(4) 0.0090(3) 0.0024(3) -0.0014(3)
Mo6 0.0227(4) 0.0389(5) 0.0313(5) 0.0132(4) 0.0060(3) 0.0006(3)
Mo2 0.0157(4) 0.0556(6) 0.0363(5) 0.0025(4) 0.0037(3) -0.0058(4)
Mo3 0.0164(4) 0.0425(5) 0.0340(5) 0.0089(4) -0.0003(3) 0.0006(3)
Br 0.0505(7) 0.0449(7) 0.0474(7) 0.0082(5) 0.0034(5) -0.0115(5)
O1 0.022(3) 0.027(3) 0.019(3) 0.000(3) 0.003(2) 0.001(2)
O10 0.016(3) 0.029(3) 0.031(3) 0.006(3) 0.001(2) -0.006(2)
O24 0.044(4) 0.040(4) 0.060(5) 0.026(4) 0.012(4) 0.002(3)
O6 0.015(3) 0.029(3) 0.022(3) -0.004(3) 0.002(2) -0.002(2)
O19 0.031(4) 0.041(4) 0.045(4) 0.020(3) 0.004(3) -0.004(3)
O22 0.023(3) 0.046(4) 0.031(4) 0.005(3) 0.008(3) 0.006(3)
O4 0.016(3) 0.041(4) 0.027(3) -0.002(3) 0.006(2) 0.001(3)
O14 0.045(5) 0.060(5) 0.055(5) 0.013(4) 0.010(4) -0.018(4)
O17 0.030(4) 0.057(5) 0.049(5) 0.016(4) 0.001(3) 0.005(3)
O2 0.020(3) 0.037(4) 0.025(3) 0.000(3) 0.004(2) -0.005(3)
O7 0.027(3) 0.053(5) 0.039(4) 0.005(4) 0.002(3) -0.015(3)
O5 0.020(3) 0.026(3) 0.027(3) -0.001(3) 0.001(2) 0.000(2)
O3 0.027(3) 0.029(4) 0.031(4) 0.002(3) 0.003(3) -0.004(3)
O11 0.022(3) 0.035(4) 0.035(4) 0.008(3) 0.004(3) 0.004(3)
O20 0.022(3) 0.055(5) 0.029(4) 0.012(3) 0.004(3) 0.000(3)
O23 0.024(3) 0.071(5) 0.032(4) 0.013(4) 0.008(3) 0.005(3)
O21 0.020(3) 0.052(4) 0.029(4) 0.010(3) 0.000(3) -0.002(3)
O12 0.022(3) 0.056(5) 0.032(4) 0.011(3) 0.007(3) -0.005(3)
O9 0.022(3) 0.045(4) 0.028(3) 0.010(3) 0.002(3) -0.003(3)
O16 0.026(4) 0.073(6) 0.045(5) 0.007(4) -0.001(3) -0.013(4)
O8 0.021(3) 0.051(5) 0.040(4) 0.004(3) 0.007(3) 0.004(3)
O13 0.027(4) 0.085(6) 0.042(4) 0.003(4) 0.017(3) -0.014(4)
O18 0.024(4) 0.070(5) 0.040(4) 0.011(4) -0.005(3) -0.006(3)
O15 0.024(4) 0.085(6) 0.047(5) 0.001(4) 0.014(3) -0.001(4)
C3 0.045(6) 0.020(5) 0.048(6) 0.002(4) 0.011(5) 0.000(4)
C1 0.040(6) 0.042(6) 0.035(6) -0.006(5) 0.006(5) -0.007(5)
C4 0.050(7) 0.039(6) 0.043(6) -0.003(5) 0.004(5) -0.011(5)
C2 0.047(7) 0.055(8) 0.052(7) -0.003(6) 0.002(6) -0.022(6)
N1 0.027(4) 0.033(5) 0.047(5) 0.003(4) 0.007(4) -0.010(4)
N2 0.037(5) 0.064(7) 0.035(5) -0.005(5) 0.013(4) -0.009(5)
C6 0.029(5) 0.030(5) 0.046(6) 0.001(5) 0.011(4) -0.011(4)
C19 0.027(5) 0.039(6) 0.047(6) 0.001(5) -0.004(4) -0.003(4)
C27 0.038(6) 0.066(8) 0.025(5) -0.009(5) 0.005(4) -0.009(5)
C18 0.023(5) 0.039(6) 0.043(6) 0.007(5) -0.005(4) -0.009(4)
C20 0.036(6) 0.050(7) 0.044(6) 0.006(5) -0.004(5) 0.005(5)
C7 0.031(5) 0.053(7) 0.049(7) 0.001(6) 0.012(5) 0.003(5)
C21 0.039(6) 0.066(8) 0.049(7) 0.010(6) -0.001(5) 0.003(6)
C10 0.032(5) 0.042(6) 0.040(6) -0.006(5) 0.010(4) -0.013(5)
C31 0.068(8) 0.065(9) 0.041(7) -0.006(6) 0.021(6) -0.016(7)
C15 0.056(7) 0.044(7) 0.065(8) 0.021(6) -0.006(6) -0.020(6)
C28 0.051(7) 0.060(8) 0.033(6) 0.001(5) 0.005(5) -0.011(6)
C14 0.031(5) 0.048(7) 0.046(6) 0.014(5) 0.001(5) -0.008(5)
C11 0.053(7) 0.035(6) 0.042(6) -0.006(5) 0.008(5) -0.011(5)
C36 0.072(9) 0.058(8) 0.034(6) -0.003(6) 0.025(6) -0.005(7)
C35 0.042(6) 0.074(9) 0.043(7) -0.021(6) 0.009(5) -0.008(6)
C9 0.061(8) 0.065(9) 0.049(7) 0.001(6) 0.022(6) 0.015(7)
C8 0.054(7) 0.047(7) 0.054(7) -0.003(6) 0.020(6) 0.004(6)
C29 0.051(7) 0.067(9) 0.046(7) 0.000(6) 0.008(6) -0.010(6)
C23 0.048(7) 0.097(11) 0.038(7) -0.006(7) 0.010(5) 0.008(7)
C22 0.036(6) 0.095(11) 0.034(6) -0.005(6) 0.003(5) -0.003(6)
O25 0.050(5) 0.078(7) 0.073(6) -0.020(5) 0.017(5) 0.005(5)
N5 0.092(10) 0.101(11) 0.067(8) -0.004(8) 0.021(7) 0.043(9)
C16 0.088(11) 0.052(8) 0.067(9) 0.024(7) -0.024(8) -0.010(7)
C37 0.052(7) 0.078(10) 0.048(7) -0.007(7) 0.014(6) -0.006(7)
C12 0.074(9) 0.062(9) 0.046(7) -0.020(6) 0.018(6) -0.009(7)
C5 0.073(9) 0.043(7) 0.069(9) -0.011(7) -0.003(7) -0.010(6)
C38 0.069(9) 0.067(9) 0.074(10) -0.009(8) 0.031(8) -0.002(7)
C30 0.085(11) 0.087(11) 0.056(9) 0.017(8) -0.009(8) -0.036(9)
C57 0.060(9) 0.083(11) 0.063(9) -0.001(8) 0.011(7) 0.026(8)
C13 0.127(14) 0.062(10) 0.053(9) -0.018(7) 0.024(9) 0.001(9)
C17 0.088(11) 0.069(10) 0.063(9) 0.028(8) -0.005(8) -0.011(8)
C56 0.108(16) 0.130(18) 0.135(18) -0.027(15) 0.073(14) 0.005(13)
C55 0.094(14) 0.118(16) 0.149(19) -0.095(15) 0.024(13) -0.006(12)
N3 0.162(7) 0.163(7) 0.162(7) 0.0001(12) 0.0135(13) 0.0008(12)
C48 0.214(8) 0.213(8) 0.214(8) 0.0004(12) 0.0165(14) 0.0004(12)
C47 0.214(8) 0.213(8) 0.214(8) 0.0004(12) 0.0165(14) 0.0004(12)
C43 0.28(4) 0.13(2) 0.14(2) 0.052(18) 0.08(2) 0.11(2)
C39 0.193(9) 0.194(9) 0.194(9) 0.0002(9) 0.0154(11) 0.0001(9)
C49 0.214(8) 0.213(8) 0.214(8) 0.0004(12) 0.0165(14) 0.0004(12)
C42 0.125(16) 0.175(18) 0.154(18) 0.016(15) 0.000(14) 0.051(15)
C40 0.193(9) 0.194(9) 0.194(9) 0.0002(9) 0.0154(11) 0.0001(9)
C41 0.187(12) 0.187(12) 0.187(12) 0.0000(9) 0.0147(13) 0.0001(9)
C53 0.34(2) 0.34(2) 0.34(2) 0.0000(12) 0.027(2) 0.0001(12)
C51 0.162(7) 0.163(7) 0.162(7) 0.0001(12) 0.0135(13) 0.0008(12)
C50 0.214(8) 0.213(8) 0.214(8) 0.0004(12) 0.0165(14) 0.0004(12)
O30 0.49(4) 0.45(4) 0.49(4) 0.02(2) 0.03(2) 0.03(2)

loop_
_atom_type_symbol
_atom_type_description
_atom_type_scat_dispersion_real
_atom_type_scat_dispersion_imag
_atom_type_scat_source
C C 0.0033 0.0016 'International Tables Vol C Tables 4.2.6.8 and 6.1.1.4'
Br Br -0.2901 2.4595 'International Tables Vol C Tables 4.2.6.8 and 6.1.1.4'
Cr Cr 0.3209 0.6236 'International Tables Vol C Tables 4.2.6.8 and 6.1.1.4'
Mo Mo -1.6832 0.6857 'International Tables Vol C Tables 4.2.6.8 and 6.1.1.4'
N N 0.0061 0.0033 'International Tables Vol C Tables 4.2.6.8 and 6.1.1.4'
O O 0.0106 0.0060 'International Tables Vol C Tables 4.2.6.8 and 6.1.1.4'
H H 0.0000 0.0000 'International Tables Vol C Tables 4.2.6.8 and 6.1.1.4'

loop_
_geom_angle_atom_site_label_1
_geom_angle_atom_site_label_2
_geom_angle_atom_site_label_3
_geom_angle
_geom_angle_site_symmetry_1
_geom_angle_site_symmetry_3
O1 Cr1 O6 85.7(2) . .
O1 Cr1 O4 179.6(3) . .
O1 Cr1 O2 96.8(2) . .
O1 Cr1 O5 85.3(2) . .
O1 Cr1 O3 96.6(3) . .
O6 Cr1 O4 94.0(2) . .
O6 Cr1 O5 96.5(3) . .
O6 Cr1 O3 85.7(3) . .
O2 Cr1 O6 177.0(2) . .
O2 Cr1 O4 83.4(2) . .
O2 Cr1 O5 85.3(3) . .
O2 Cr1 O3 92.5(3) . .
O5 Cr1 O4 95.1(3) . .
O5 Cr1 O3 177.3(3) . .
O3 Cr1 O4 83.1(3) . .
O1 Mo5 O6 70.2(2) . .
O10 Mo5 O1 71.9(2) . .
O10 Mo5 O6 82.6(2) . .
O10 Mo5 O11 147.6(2) . .
O22 Mo5 O1 93.7(3) . .
O22 Mo5 O10 102.0(3) . .
O22 Mo5 O6 161.2(3) . .
O22 Mo5 O11 98.0(3) . .
O11 Mo5 O1 81.6(2) . .
O11 Mo5 O6 70.8(2) . .
O21 Mo5 O1 160.7(3) . .
O21 Mo5 O10 98.4(3) . .
O21 Mo5 O6 92.4(3) . .
O21 Mo5 O22 104.8(3) . .
O21 Mo5 O11 101.0(3) . .
O4 Mo1 O3 70.8(2) . .
O14 Mo1 O4 155.8(3) . .
O14 Mo1 O7 90.7(4) . .
O14 Mo1 O3 91.5(3) . .
O14 Mo1 O12 104.1(4) . .
O14 Mo1 O13 106.1(4) . .
O7 Mo1 O4 70.0(3) . .
O7 Mo1 O3 78.1(2) . .
O12 Mo1 O4 87.6(3) . .
O12 Mo1 O7 149.6(3) . .
O12 Mo1 O3 75.1(3) . .
O13 Mo1 O4 91.4(3) . .
O13 Mo1 O7 98.1(3) . .
O13 Mo1 O3 162.1(3) . .
O13 Mo1 O12 102.8(3) . .
O10 Mo4 O1 71.7(2) . .
O10 Mo4 O5 83.3(2) . .
O10 Mo4 O9 147.9(3) . .
O19 Mo4 O1 161.7(3) . .
O19 Mo4 O10 98.2(3) . .
O19 Mo4 O5 93.9(3) . .
O19 Mo4 O9 101.5(3) . .
O5 Mo4 O1 70.2(2) . .
O20 Mo4 O1 91.7(3) . .
O20 Mo4 O10 101.3(3) . .
O20 Mo4 O19 105.4(3) . .
O20 Mo4 O5 159.1(3) . .
O20 Mo4 O9 97.5(3) . .
O9 Mo4 O1 82.1(2) . .
O9 Mo4 O5 70.4(2) . .
O24 Mo6 O6 158.2(3) . .
O24 Mo6 O3 90.4(3) . .
O24 Mo6 O11 98.8(3) . .
O24 Mo6 O23 105.7(4) . .
O24 Mo6 O12 101.4(3) . .
O6 Mo6 O3 69.5(2) . .
O11 Mo6 O6 71.5(2) . .
O11 Mo6 O3 83.3(2) . .
O11 Mo6 O12 147.3(3) . .
O23 Mo6 O6 95.6(3) . .
O23 Mo6 O3 161.9(3) . .
O23 Mo6 O11 102.1(3) . .
O23 Mo6 O12 97.0(3) . .
O12 Mo6 O6 80.4(2) . .
O12 Mo6 O3 71.1(2) . .
O4 Mo2 O2 70.9(2) . .
O7 Mo2 O4 70.1(2) . .
O7 Mo2 O2 77.9(2) . .
O16 Mo2 O4 156.2(3) . .
O16 Mo2 O2 92.1(3) . .
O16 Mo2 O7 90.6(3) . .
O16 Mo2 O8 104.3(3) . .
O8 Mo2 O4 87.5(3) . .
O8 Mo2 O2 74.6(3) . .
O8 Mo2 O7 149.0(3) . .
O15 Mo2 O4 91.6(3) . .
O15 Mo2 O2 162.3(3) . .
O15 Mo2 O7 98.9(4) . .
O15 Mo2 O16 105.4(4) . .
O15 Mo2 O8 102.9(4) . .
O17 Mo3 O2 163.6(3) . .
O17 Mo3 O5 98.3(3) . .
O17 Mo3 O9 102.8(3) . .
O17 Mo3 O8 96.9(3) . .
O17 Mo3 O18 105.3(4) . .
O5 Mo3 O2 69.7(2) . .
O9 Mo3 O2 84.5(2) . .
O9 Mo3 O5 71.9(2) . .
O9 Mo3 O8 147.7(3) . .
O8 Mo3 O2 70.7(3) . .
O8 Mo3 O5 80.2(2) . .
O18 Mo3 O2 87.7(3) . .
O18 Mo3 O5 156.2(3) . .
O18 Mo3 O9 99.1(3) . .
O18 Mo3 O8 100.0(3) . .
Cr1 O1 Mo5 102.5(2) . .
Cr1 O1 Mo4 102.6(3) . .
Cr1 O1 H1 118.6 . .
Mo5 O1 H1 118.6 . .
Mo4 O1 Mo5 91.5(2) . .
Mo4 O1 H1 118.6 . .
Mo5 O10 Mo4 119.3(3) . .
Cr1 O6 Mo5 101.6(2) . .
Cr1 O6 Mo6 103.4(2) . .
Cr1 O6 H6 118.7 . .
Mo5 O6 H6 118.7 . .
Mo6 O6 Mo5 91.2(2) . .
Mo6 O6 H6 118.7 . .
Cr1 O4 Mo1 102.9(3) . .
Cr1 O4 Mo2 102.7(3) . .
Cr1 O4 H4 116.1 . .
Mo1 O4 H4 116.1 . .
Mo2 O4 Mo1 100.8(2) . .
Mo2 O4 H4 116.1 . .
Cr1 O2 Mo2 102.5(3) . .
Cr1 O2 Mo3 101.0(3) . .
Mo2 O2 Mo3 90.5(2) . .
C1 O2 Cr1 118.8(6) . .
C1 O2 Mo2 118.1(5) . .
C1 O2 Mo3 120.9(5) . .
Mo1 O7 Mo2 113.4(3) . .
C2 O7 Mo1 120.5(7) . .
C2 O7 Mo2 119.0(7) . .
Cr1 O5 Mo4 101.9(3) . .
Cr1 O5 Mo3 103.8(3) . .
Cr1 O5 H5 118.2 . .
Mo4 O5 H5 118.2 . .
Mo3 O5 Mo4 92.5(2) . .
Mo3 O5 H5 118.2 . .
Cr1 O3 Mo1 102.8(3) . .
Cr1 O3 Mo6 101.2(3) . .
Mo1 O3 Mo6 90.5(2) . .
C3 O3 Cr1 116.5(6) . .
C3 O3 Mo1 118.9(5) . .
C3 O3 Mo6 122.3(6) . .
Mo6 O11 Mo5 120.5(3) . .
Mo1 O12 Mo6 119.0(4) . .
Mo3 O9 Mo4 119.9(3) . .
Mo2 O8 Mo3 119.6(4) . .
O3 C3 H3A 108.8 . .
O3 C3 H3B 108.8 . .
O3 C3 C4 113.6(8) . .
H3A C3 H3B 107.7 . .
C4 C3 H3A 108.8 . .
C4 C3 H3B 108.8 . .
O2 C1 H1A 109.2 . .
O2 C1 H1B 109.2 . .
O2 C1 C4 112.1(8) . .
H1A C1 H1B 107.9 . .
C4 C1 H1A 109.2 . .
C4 C1 H1B 109.2 . .
C3 C4 C1 112.2(9) . .
C3 C4 C5 107.4(10) . .
C1 C4 C5 106.4(9) . .
C2 C4 C3 112.3(10) . .
C2 C4 C1 110.5(10) . .
C2 C4 C5 107.7(10) . .
O7 C2 C4 113.3(9) . .
O7 C2 H2A 108.9 . .
O7 C2 H2B 108.9 . .
C4 C2 H2A 108.9 . .
C4 C2 H2B 108.9 . .
H2A C2 H2B 107.7 . .
C6 N1 C18 111.8(8) . .
C6 N1 C10 106.1(7) . .
C6 N1 C14 112.1(8) . .
C18 N1 C10 110.7(8) . .
C18 N1 C14 106.2(7) . .
C14 N1 C10 110.0(8) . .
C31 N2 C27 106.8(8) . .
C31 N2 C35 111.0(10) . .
C31 N2 C22 111.5(9) . .
C35 N2 C27 110.1(8) . .
C22 N2 C27 111.1(9) . .
C22 N2 C35 106.4(9) . .
N1 C6 H6A 108.2 . .
N1 C6 H6B 108.2 . .
N1 C6 C7 116.3(8) . .
H6A C6 H6B 107.4 . .
C7 C6 H6A 108.2 . .
C7 C6 H6B 108.2 . .
H19A C19 H19B 108.3 . .
C18 C19 H19A 109.9 . .
C18 C19 H19B 109.9 . .
C18 C19 C20 108.9(8) . .
C20 C19 H19A 109.9 . .
C20 C19 H19B 109.9 . .
N2 C27 H27A 108.5 . .
N2 C27 H27B 108.5 . .
H27A C27 H27B 107.5 . .
C28 C27 N2 115.0(8) . .
C28 C27 H27A 108.5 . .
C28 C27 H27B 108.5 . .
N1 C18 H18A 108.5 . .
N1 C18 H18B 108.5 . .
C19 C18 N1 115.2(8) . .
C19 C18 H18A 108.5 . .
C19 C18 H18B 108.5 . .
H18A C18 H18B 107.5 . .
C19 C20 H20A 108.8 . .
C19 C20 H20B 108.8 . .
H20A C20 H20B 107.7 . .
C21 C20 C19 113.8(10) . .
C21 C20 H20A 108.8 . .
C21 C20 H20B 108.8 . .
C6 C7 H7A 109.7 . .
C6 C7 H7B 109.7 . .
H7A C7 H7B 108.2 . .
C8 C7 C6 110.0(9) . .
C8 C7 H7A 109.7 . .
C8 C7 H7B 109.7 . .
C20 C21 H21A 109.5 . .
C20 C21 H21B 109.5 . .
C20 C21 H21C 109.5 . .
H21A C21 H21B 109.5 . .
H21A C21 H21C 109.5 . .
H21B C21 H21C 109.5 . .
N1 C10 H10A 108.0 . .
N1 C10 H10B 107.9 . .
H10A C10 H10B 107.2 . .
C11 C10 N1 117.4(8) . .
C11 C10 H10A 107.9 . .
C11 C10 H10B 108.0 . .
N2 C31 H31C 109.3 . .
N2 C31 H31D 109.3 . .
N2 C31 H31A 106.7 . .
N2 C31 H31B 106.7 . .
N2 C31 C32B 111.5(14) . .
N2 C31 C32A 122.5(18) . .
H31C C31 H31D 108.0 . .
H31C C31 H31A 18.9 . .
H31C C31 H31B 88.1 . .
H31D C31 H31A 125.0 . .
H31D C31 H31B 23.0 . .
H31A C31 H31B 106.6 . .
C32B C31 H31C 109.3 . .
C32B C31 H31D 109.3 . .
C32B C31 H31A 94.0 . .
C32B C31 H31B 128.6 . .
C32A C31 H31C 117.2 . .
C32A C31 H31D 87.0 . .
C32A C31 H31A 106.8 . .
C32A C31 H31B 106.7 . .
C32A C31 C32B 22.3(16) . .
H15A C15 H15B 108.4 . .
C14 C15 H15A 110.1 . .
C14 C15 H15B 110.0 . .
C14 C15 C16 108.2(10) . .
C16 C15 H15A 110.1 . .
C16 C15 H15B 110.1 . .
C27 C28 H28A 109.6 . .
C27 C28 H28B 109.6 . .
C27 C28 C29 110.1(9) . .
H28A C28 H28B 108.1 . .
C29 C28 H28A 109.6 . .
C29 C28 H28B 109.6 . .
N1 C14 H14A 108.4 . .
N1 C14 H14B 108.4 . .
C15 C14 N1 115.6(9) . .
C15 C14 H14A 108.4 . .
C15 C14 H14B 108.4 . .
H14A C14 H14B 107.5 . .
C10 C11 H11A 109.9 . .
C10 C11 H11B 109.9 . .
C10 C11 C12 108.9(9) . .
H11A C11 H11B 108.3 . .
C12 C11 H11A 109.9 . .
C12 C11 H11B 109.9 . .
H36A C36 H36B 108.2 . .
C35 C36 H36A 109.7 . .
C35 C36 H36B 109.7 . .
C35 C36 C37 109.8(10) . .
C37 C36 H36A 109.7 . .
C37 C36 H36B 109.7 . .
N2 C35 H35A 108.6 . .
N2 C35 H35B 108.6 . .
C36 C35 N2 114.6(10) . .
C36 C35 H35A 108.6 . .
C36 C35 H35B 108.6 . .
H35A C35 H35B 107.6 . .
H9A C9 H9B 109.5 . .
H9A C9 H9C 109.5 . .
H9B C9 H9C 109.5 . .
C8 C9 H9A 109.5 . .
C8 C9 H9B 109.5 . .
C8 C9 H9C 109.5 . .
C7 C8 C9 112.7(10) . .
C7 C8 H8A 109.1 . .
C7 C8 H8B 109.0 . .
C9 C8 H8A 109.0 . .
C9 C8 H8B 109.0 . .
H8A C8 H8B 107.8 . .
C28 C29 H29A 109.4 . .
C28 C29 H29B 109.4 . .
H29A C29 H29B 108.0 . .
C30 C29 C28 111.2(10) . .
C30 C29 H29A 109.4 . .
C30 C29 H29B 109.4 . .
H23C C23 H23D 108.3 . .
H23C C23 H23A 21.9 . .
H23C C23 H23B 87.3 . .
H23D C23 H23A 126.3 . .
H23D C23 H23B 23.4 . .
H23A C23 H23B 107.8 . .
C22 C23 H23C 109.8 . .
C22 C23 H23D 109.8 . .
C22 C23 H23A 109.0 . .
C22 C23 H23B 109.0 . .
C25B C23 H23C 109.8 . .
C25B C23 H23D 109.8 . .
C25B C23 H23A 90.3 . .
C25B C23 H23B 128.8 . .
C25B C23 C22 109.3(16) . .
C25B C23 C25A 22.7(16) . .
C25A C23 H23C 125.0 . .
C25A C23 H23D 88.0 . .
C25A C23 H23A 109.0 . .
C25A C23 H23B 109.0 . .
C25A C23 C22 113.0(15) . .
N2 C22 C23 113.3(9) . .
N2 C22 H22A 108.9 . .
N2 C22 H22B 108.9 . .
C23 C22 H22A 108.9 . .
C23 C22 H22B 108.9 . .
H22A C22 H22B 107.7 . .
C57 N5 C56 122.5(17) . .
C57 N5 C55 120.3(16) . .
C56 N5 C55 116.9(14) . .
C15 C16 H16A 109.3 . .
C15 C16 H16B 109.3 . .
H16A C16 H16B 108.0 . .
C17 C16 C15 111.5(12) . .
C17 C16 H16A 109.3 . .
C17 C16 H16B 109.3 . .
C36 C37 H37A 108.8 . .
C36 C37 H37B 108.9 . .
H37A C37 H37B 107.7 . .
C38 C37 C36 113.5(12) . .
C38 C37 H37A 108.9 . .
C38 C37 H37B 108.9 . .
C11 C12 H12A 108.8 . .
C11 C12 H12B 108.8 . .
H12A C12 H12B 107.7 . .
C13 C12 C11 113.7(12) . .
C13 C12 H12A 108.8 . .
C13 C12 H12B 108.8 . .
C4 C5 H5A 109.5 . .
C4 C5 H5B 109.5 . .
C4 C5 H5C 109.5 . .
H5A C5 H5B 109.5 . .
H5A C5 H5C 109.5 . .
H5B C5 H5C 109.5 . .
C37 C38 H38A 109.5 . .
C37 C38 H38B 109.5 . .
C37 C38 H38C 109.5 . .
H38A C38 H38B 109.5 . .
H38A C38 H38C 109.5 . .
H38B C38 H38C 109.5 . .
C29 C30 H30A 109.5 . .
C29 C30 H30B 109.5 . .
C29 C30 H30C 109.4 . .
H30A C30 H30B 109.5 . .
H30A C30 H30C 109.5 . .
H30B C30 H30C 109.5 . .
O25 C57 N5 126.2(17) . .
O25 C57 H57 116.9 . .
N5 C57 H57 116.9 . .
C12 C13 H13A 109.4 . .
C12 C13 H13B 109.5 . .
C12 C13 H13C 109.5 . .
H13A C13 H13B 109.5 . .
H13A C13 H13C 109.5 . .
H13B C13 H13C 109.5 . .
C16 C17 H17A 109.5 . .
C16 C17 H17B 109.5 . .
C16 C17 H17C 109.5 . .
H17A C17 H17B 109.5 . .
H17A C17 H17C 109.5 . .
H17B C17 H17C 109.5 . .
C31 C32B H32A 109.7 . .
C31 C32B H32B 109.7 . .
C31 C32B C33B 109.8(19) . .
H32A C32B H32B 108.2 . .
C33B C32B H32A 109.7 . .
C33B C32B H32B 109.7 . .
C32B C33B H33A 108.3 . .
C32B C33B H33B 108.3 . .
H33A C33B H33B 107.4 . .
C34B C33B C32B 116(3) . .
C34B C33B H33A 108.4 . .
C34B C33B H33B 108.3 . .
C23 C25B H25A 109.8 . .
C23 C25B H25B 109.7 . .
H25A C25B H25B 108.2 . .
C26B C25B C23 110(2) . .
C26B C25B H25A 109.8 . .
C26B C25B H25B 109.7 . .
C25B C26B H26A 109.5 . .
C25B C26B H26B 109.4 . .
C25B C26B H26C 109.5 . .
H26A C26B H26B 109.5 . .
H26A C26B H26C 109.5 . .
H26B C26B H26C 109.5 . .
N5 C56 H56A 109.5 . .
N5 C56 H56B 109.5 . .
N5 C56 H56C 109.5 . .
H56A C56 H56B 109.5 . .
H56A C56 H56C 109.5 . .
H56B C56 H56C 109.5 . .
N5 C55 H55A 109.5 . .
N5 C55 H55B 109.5 . .
N5 C55 H55C 109.5 . .
H55A C55 H55B 109.5 . .
H55A C55 H55C 109.5 . .
H55B C55 H55C 109.5 . .
C33B C34B H34A 109.4 . .
C33B C34B H34B 109.5 . .
C33B C34B H34C 109.5 . .
H34A C34B H34B 109.5 . .
H34A C34B H34C 109.5 . .
H34B C34B H34C 109.5 . .
C43 N3 C47 111(2) . .
C39 N3 C47 108.2(15) . .
C39 N3 C43 110.4(14) . .
C39 N3 C51 109(2) . .
C51 N3 C47 102.7(19) . .
C51 N3 C43 115.0(15) . .
H48A C48 H48B 108.3 . .
C47 C48 H48A 109.9 . .
C47 C48 H48B 109.9 . .
C47 C48 C49 108.8(11) . .
C49 C48 H48A 109.9 . .
C49 C48 H48B 109.9 . .
N3 C47 H47A 108.3 . .
N3 C47 H47B 108.3 . .
C48 C47 N3 116(2) . .
C48 C47 H47A 108.3 . .
C48 C47 H47B 108.3 . .
H47A C47 H47B 107.4 . .
N3 C43 H43A 110.0 . .
N3 C43 H43B 109.9 . .
H43A C43 H43B 108.3 . .
C44B C43 N3 109.0(13) . .
C44B C43 H43A 109.9 . .
C44B C43 H43B 109.8 . .
N3 C39 H39A 109.1 . .
N3 C39 H39B 109.0 . .
N3 C39 C40 112.7(11) . .
H39A C39 H39B 107.8 . .
C40 C39 H39A 109.1 . .
C40 C39 H39B 109.0 . .
C48 C49 H49A 111.0 . .
C48 C49 H49B 110.9 . .
H49A C49 H49B 109.0 . .
C50 C49 C48 104.1(14) . .
C50 C49 H49A 110.9 . .
C50 C49 H49B 110.9 . .
H42A C42 H42B 109.5 . .
H42A C42 H42C 109.5 . .
H42B C42 H42C 109.5 . .
C41 C42 H42A 109.6 . .
C41 C42 H42B 109.4 . .
C41 C42 H42C 109.4 . .
C39 C40 H40A 110.0 . .
C39 C40 H40B 109.9 . .
C39 C40 C41 108.6(11) . .
H40A C40 H40B 108.4 . .
C41 C40 H40A 109.9 . .
C41 C40 H40B 110.1 . .
C42 C41 C40 117(2) . .
C42 C41 H41A 108.0 . .
C42 C41 H41B 108.1 . .
C40 C41 H41A 108.0 . .
C40 C41 H41B 108.1 . .
H41A C41 H41B 107.3 . .
H45A C45B H45B 108.4 . .
C46B C45B H45A 110.1 . .
C46B C45B H45B 110.1 . .
C44B C45B H45A 110.2 . .
C44B C45B H45B 110.2 . .
C44B C45B C46B 107.9(10) . .
H53A C53 H53B 108.3 . .
C54B C53 H53A 109.5 . .
C54B C53 H53B 110.3 . .
C52 C53 H53A 109.6 . .
C52 C53 H53B 110.1 . .
C52 C53 C54B 109.0(11) . .
C45B C46B H46A 109.4 . .
C45B C46B H46B 109.5 . .
C45B C46B H46C 109.4 . .
H46A C46B H46B 109.5 . .
H46A C46B H46C 109.5 . .
H46B C46B H46C 109.5 . .
C53 C54B H54A 112.6 . .
C53 C54B H54B 110.00 . .
C53 C54B H54C 112.0 . .
H54A C54B H54B 106.5 . .
H54A C54B H54C 106.7 . .
H54B C54B H54C 110.00 . .
C43 C44B C45B 110.4(11) . .
C43 C44B H44A 109.5 . .
C43 C44B H44B 109.5 . .
C45B C44B H44A 109.7 . .
C45B C44B H44B 109.6 . .
H44A C44B H44B 108.1 . .
N3 C51 H51A 97.4 . .
N3 C51 H51B 97.4 . .
N3 C51 C52 156(3) . .
H51A C51 H51B 103.6 . .
C52 C51 H51A 97.4 . .
C52 C51 H51B 97.3 . .
C49 C50 H50A 109.5 . .
C49 C50 H50B 109.5 . .
C49 C50 H50C 109.4 . .
H50A C50 H50B 109.5 . .
H50A C50 H50C 109.5 . .
H50B C50 H50C 109.5 . .
H1AA C1A H1AB 109.5 . .
H1AA C1A H1AC 109.5 . .
H1AB C1A H1AC 109.5 . .
C1B C1A H1AA 109.5 . .
C1B C1A H1AB 109.5 . .
C1B C1A H1AC 109.5 . .
C1F O30 H30 109.5 . .
C1C O1B H1BA 109.5 . .
C23 C25A H25C 109.0 . .
C23 C25A H25D 109.0 . .
H25C C25A H25D 107.8 . .
C26A C25A C23 113(2) . .
C26A C25A H25C 109.0 . .
C26A C25A H25D 109.0 . .
H33C C33A H33D 107.3 . .
C34A C33A H33C 108.1 . .
C34A C33A H33D 108.2 . .
C32A C33A H33C 108.1 . .
C32A C33A H33D 108.1 . .
C32A C33A C34A 117(3) . .
C31 C32A H32C 108.6 . .
C31 C32A H32D 108.7 . .
C33A C32A C31 114(3) . .
C33A C32A H32C 108.7 . .
C33A C32A H32D 108.7 . .
H32C C32A H32D 107.6 . .
N29A C1B C1A 179(2) . .
C53 C52 C51 90.6(7) . .
C53 C52 H52A 113.8 . .
C53 C52 H52B 113.2 . .
C51 C52 H52A 113.7 . .
C51 C52 H52B 113.4 . .
H52A C52 H52B 110.8 . .
H1DA C1D H1DB 109.5 . .
H1DA C1D H1DC 109.5 . .
H1DB C1D H1DC 109.5 . .
C1F C1D H1DA 109.5 . .
C1F C1D H1DB 109.5 . .
C1F C1D H1DC 109.4 . .
H1EA C1E H1EB 109.5 . .
H1EA C1E H1EC 109.5 . .
H1EB C1E H1EC 109.5 . .
C1C C1E H1EA 109.8 . .
C1C C1E H1EB 109.3 . .
C1C C1E H1EC 109.3 . .
O30 C1F C1D 118(3) . .
O30 C1F H1FA 107.7 . .
O30 C1F H1FB 107.7 . .
C1D C1F H1FA 107.7 . .
C1D C1F H1FB 107.7 . .
H1FA C1F H1FB 107.1 . .
O1B C1C H1CA 102.6 . .
O1B C1C H1CB 102.5 . .
C1E C1C O1B 138(4) . .
C1E C1C H1CA 102.8 . .
C1E C1C H1CB 102.3 . .
H1CA C1C H1CB 105.0 . .

loop_
_geom_bond_atom_site_label_1
_geom_bond_atom_site_label_2
_geom_bond_distance
_geom_bond_site_symmetry_2
Cr1 O1 1.953(6) .
Cr1 O6 1.972(6) .
Cr1 O4 1.993(6) .
Cr1 O2 1.967(6) .
Cr1 O5 1.977(6) .
Cr1 O3 1.978(6) .
Mo5 O1 2.319(6) .
Mo5 O10 1.915(6) .
Mo5 O6 2.328(6) .
Mo5 O22 1.704(6) .
Mo5 O11 1.938(7) .
Mo5 O21 1.703(7) .
Mo1 O4 2.263(7) .
Mo1 O14 1.698(9) .
Mo1 O7 2.081(7) .
Mo1 O3 2.281(6) .
Mo1 O12 1.874(7) .
Mo1 O13 1.701(7) .
Mo4 O1 2.316(6) .
Mo4 O10 1.931(6) .
Mo4 O19 1.701(7) .
Mo4 O5 2.315(6) .
Mo4 O20 1.699(7) .
Mo4 O9 1.953(6) .
Mo6 O24 1.698(8) .
Mo6 O6 2.327(6) .
Mo6 O3 2.385(6) .
Mo6 O11 1.894(6) .
Mo6 O23 1.699(7) .
Mo6 O12 1.971(6) .
Mo2 O4 2.258(6) .
Mo2 O2 2.287(6) .
Mo2 O7 2.085(8) .
Mo2 O16 1.699(7) .
Mo2 O8 1.865(7) .
Mo2 O15 1.699(7) .
Mo3 O17 1.696(8) .
Mo3 O2 2.381(7) .
Mo3 O5 2.293(6) .
Mo3 O9 1.891(6) .
Mo3 O8 1.970(7) .
Mo3 O18 1.707(7) .
O1 H1 0.9800 .
O6 H6 0.9800 .
O4 H4 0.9800 .
O2 C1 1.460(12) .
O7 C2 1.463(14) .
O5 H5 0.9800 .
O3 C3 1.451(12) .
C3 H3A 0.9700 .
C3 H3B 0.9700 .
C3 C4 1.527(15) .
C1 H1A 0.9700 .
C1 H1B 0.9700 .
C1 C4 1.528(15) .
C4 C2 1.526(16) .
C4 C5 1.550(16) .
C2 H2A 0.9700 .
C2 H2B 0.9700 .
N1 C6 1.501(13) .
N1 C18 1.523(12) .
N1 C10 1.530(12) .
N1 C14 1.530(13) .
N2 C27 1.529(13) .
N2 C31 1.518(15) .
N2 C35 1.526(14) .
N2 C22 1.520(15) .
C6 H6A 0.9700 .
C6 H6B 0.9700 .
C6 C7 1.520(9) .
C19 H19A 0.9700 .
C19 H19B 0.9700 .
C19 C18 1.516(13) .
C19 C20 1.535(15) .
C27 H27A 0.9700 .
C27 H27B 0.9700 .
C27 C28 1.514(10) .
C18 H18A 0.9700 .
C18 H18B 0.9700 .
C20 H20A 0.9700 .
C20 H20B 0.9700 .
C20 C21 1.526(16) .
C7 H7A 0.9700 .
C7 H7B 0.9700 .
C7 C8 1.519(16) .
C21 H21A 0.9600 .
C21 H21B 0.9600 .
C21 H21C 0.9600 .
C10 H10A 0.9700 .
C10 H10B 0.9700 .
C10 C11 1.518(14) .
C31 H31C 0.9700 .
C31 H31D 0.9700 .
C31 H31A 0.9700 .
C31 H31B 0.9700 .
C31 C32B 1.534(11) .
C31 C32A 1.527(12) .
C15 H15A 0.9700 .
C15 H15B 0.9700 .
C15 C14 1.511(15) .
C15 C16 1.534(17) .
C28 H28A 0.9700 .
C28 H28B 0.9700 .
C28 C29 1.520(16) .
C14 H14A 0.9700 .
C14 H14B 0.9700 .
C11 H11A 0.9700 .
C11 H11B 0.9700 .
C11 C12 1.520(16) .
C36 H36A 0.9700 .
C36 H36B 0.9700 .
C36 C35 1.511(17) .
C36 C37 1.527(15) .
C35 H35A 0.9700 .
C35 H35B 0.9700 .
C9 H9A 0.9600 .
C9 H9B 0.9600 .
C9 H9C 0.9600 .
C9 C8 1.528(15) .
C8 H8A 0.9700 .
C8 H8B 0.9700 .
C29 H29A 0.9700 .
C29 H29B 0.9700 .
C29 C30 1.511(18) .
C23 H23C 0.9700 .
C23 H23D 0.9700 .
C23 H23A 0.9700 .
C23 H23B 0.9700 .
C23 C22 1.534(15) .
C23 C25B 1.522(11) .
C23 C25A 1.533(11) .
C22 H22A 0.9700 .
C22 H22B 0.9700 .
O25 C57 1.202(16) .
N5 C57 1.293(17) .
N5 C56 1.42(2) .
N5 C55 1.47(2) .
C16 H16A 0.9700 .
C16 H16B 0.9700 .
C16 C17 1.507(10) .
C37 H37A 0.9700 .
C37 H37B 0.9700 .
C37 C38 1.513(19) .
C12 H12A 0.9700 .
C12 H12B 0.9700 .
C12 C13 1.519(17) .
C5 H5A 0.9600 .
C5 H5B 0.9600 .
C5 H5C 0.9600 .
C38 H38A 0.9600 .
C38 H38B 0.9600 .
C38 H38C 0.9600 .
C30 H30A 0.9600 .
C30 H30B 0.9600 .
C30 H30C 0.9600 .
C57 H57 0.9300 .
C13 H13A 0.9600 .
C13 H13B 0.9600 .
C13 H13C 0.9600 .
C17 H17A 0.9600 .
C17 H17B 0.9600 .
C17 H17C 0.9600 .
C32B H32A 0.9700 .
C32B H32B 0.9700 .
C32B C33B 1.534(12) .
C33B H33A 0.9700 .
C33B H33B 0.9700 .
C33B C34B 1.534(12) .
C25B H25A 0.9700 .
C25B H25B 0.9700 .
C25B C26B 1.51(4) .
C26B H26A 0.9600 .
C26B H26B 0.9600 .
C26B H26C 0.9600 .
C56 H56A 0.9600 .
C56 H56B 0.9600 .
C56 H56C 0.9600 .
C55 H55A 0.9600 .
C55 H55B 0.9600 .
C55 H55C 0.9600 .
C34B H34A 0.9601 .
C34B H34B 0.9601 .
C34B H34C 0.9601 .
N3 C47 1.57(3) .
N3 C43 1.57(2) .
N3 C39 1.470(11) .
N3 C51 1.494(11) .
C48 H48A 0.9700 .
C48 H48B 0.9700 .
C48 C47 1.508(12) .
C48 C49 1.545(11) .
C47 H47A 0.9700 .
C47 H47B 0.9700 .
C43 H43A 0.9700 .
C43 H43B 0.9700 .
C43 C44B 1.518(12) .
C39 H39A 0.9700 .
C39 H39B 0.9700 .
C39 C40 1.523(11) .
C49 H49A 0.9700 .
C49 H49B 0.9700 .
C49 C50 1.530(12) .
C42 H42A 0.9600 .
C42 H42B 0.9600 .
C42 H42C 0.9600 .
C42 C41 1.518(11) .
C40 H40A 0.9700 .
C40 H40B 0.9700 .
C40 C41 1.528(11) .
C41 H41A 0.9700 .
C41 H41B 0.9700 .
C45B H45A 0.9700 .
C45B H45B 0.9700 .
C45B C46B 1.545(8) .
C45B C44B 1.530(8) .
C53 H53A 0.9700 .
C53 H53B 0.9700 .
C53 C54B 1.539(7) .
C53 C52 1.527(12) .
C46B H46A 0.9600 .
C46B H46B 0.9600 .
C46B H46C 0.9600 .
C54B H54A 0.9887 .
C54B H54B 0.9864 .
C54B H54C 0.9871 .
C44B H44A 0.9700 .
C44B H44B 0.9700 .
C51 H51A 0.9700 .
C51 H51B 0.9700 .
C51 C52 1.539(12) .
C50 H50A 0.9600 .
C50 H50B 0.9600 .
C50 H50C 0.9600 .
C1A H1AA 0.9600 .
C1A H1AB 0.9600 .
C1A H1AC 0.9600 .
C1A C1B 1.38(2) .
O30 H30 0.8200 .
O30 C1F 1.45(4) .
O1B H1BA 0.8200 .
O1B C1C 1.77(5) .
C25A H25C 0.9700 .
C25A H25D 0.9700 .
C25A C26A 1.51(4) .
C26A H26D 0.9600 .
C26A H26E 0.9600 .
C26A H26F 0.9600 .
C33A H33C 0.9700 .
C33A H33D 0.9700 .
C33A C34A 1.523(12) .
C33A C32A 1.48(5) .
C34A H34D 0.9600 .
C34A H34E 0.9600 .
C34A H34F 0.9600 .
C32A H32C 0.9700 .
C32A H32D 0.9700 .
N29A C1B 1.15(2) .
C52 H52A 0.9700 .
C52 H52B 0.9700 .
C1D H1DA 0.9600 .
C1D H1DB 0.9600 .
C1D H1DC 0.9600 .
C1D C1F 1.72(4) .
C1E H1EA 0.9600 .
C1E H1EB 0.9600 .
C1E H1EC 0.9600 .
C1E C1C 1.90(10) .
C1F H1FA 0.9700 .
C1F H1FB 0.9700 .
C1C H1CA 0.9700 .
C1C H1CB 0.9700 .
